data_7710713
loop_
_publ_author_name
'Wang, Zhen-Feng'
'Nai, Xiao-Ling'
'Xu, Yue'
'Pan, Feng-Hua'
'Tang, Fu-Shun'
'Qin, Qi-Pin'
'Yang, Lin'
'Zhang, Shu-Hua'

_publ_section_title
;
 Cell nucleus localization and high anticancer activity of
 quinoline-benzopyran rhodium(III) metal complexes as therapeutic and
 fluorescence imaging agents.
;
_journal_name_full 'Dalton transactions (Cambridge, England : 2003)'
_journal_paper_doi 10.1039/d2dt01929a
_journal_year 2022
_chemical_formula_moiety '	C17 H13 Br Cl3 N2 O3 Rh, C H4 O'
_chemical_formula_sum 'C18 H17 Br Cl3 N2 O4 Rh'
_chemical_formula_weight 614.50
_space_group_crystal_system triclinic
_space_group_IT_number 2
_space_group_name_Hall '-P 1'
_space_group_name_H-M_alt 'P -1'
_atom_sites_solution_hydrogens mixed
_audit_creation_method SHELXL-2014
_audit_update_record
;
2022-07-04 deposited with the CCDC.	2022-07-08 downloaded from the CCDC.
;
_cell_angle_alpha 103.361(6)
_cell_angle_beta 103.588(6)
_cell_angle_gamma 100.597(7)
_cell_formula_units_Z 2
_cell_length_a 7.9322(6)
_cell_length_b 10.4973(9)
_cell_length_c 14.0483(9)
_cell_measurement_reflns_used 1757
_cell_measurement_temperature 298(2)
_cell_measurement_theta_max 25.7858
_cell_measurement_theta_min 3.805
_cell_volume 1070.58(15)
_computing_cell_refinement 'SAINT V8.38A (?, 2016)'
_computing_data_collection 'CrysAlisPro 1.171.39.46 (Rigaku OD, 2018)'
_computing_data_reduction 'SAINT V8.38A (?, 2016)'
_computing_molecular_graphics 'Olex2 (Dolomanov et al., 2009)'
_computing_publication_material 'Olex2 (Dolomanov et al., 2009)'
_computing_structure_refinement 'SHELXL-2014 (Sheldrick, 2014)'
_computing_structure_solution
;
Superflip (Palatinus & Chapuis, 2007;Palatinus & van der Lee, 2008;
Palatinus et al., 2012)
;
_diffrn_ambient_temperature 298(2)
_diffrn_detector_area_resol_mean 16.0233
_diffrn_measured_fraction_theta_full 0.978
_diffrn_measured_fraction_theta_max 0.997
_diffrn_measurement_device_type 'SuperNova, Single source at offset/far, Eos'
_diffrn_measurement_method '\w scans'
_diffrn_radiation_type MoK\a
_diffrn_radiation_wavelength 0.71073
_diffrn_reflns_av_R_equivalents 0.0285
_diffrn_reflns_av_unetI/netI 0.0618
_diffrn_reflns_Laue_measured_fraction_full 0.978
_diffrn_reflns_Laue_measured_fraction_max 0.997
_diffrn_reflns_limit_h_max 9
_diffrn_reflns_limit_h_min -9
_diffrn_reflns_limit_k_max 12
_diffrn_reflns_limit_k_min -10
_diffrn_reflns_limit_l_max 16
_diffrn_reflns_limit_l_min -16
_diffrn_reflns_number 6502
_diffrn_reflns_point_group_measured_fraction_full 0.978
_diffrn_reflns_point_group_measured_fraction_max 0.997
_diffrn_reflns_theta_full 25.242
_diffrn_reflns_theta_max 25.100
_diffrn_reflns_theta_min 3.266
_exptl_absorpt_coefficient_mu 3.066
_exptl_absorpt_correction_T_max 0.632
_exptl_absorpt_correction_T_min 0.521
_exptl_absorpt_correction_type multi-scan
_exptl_absorpt_process_details
;
CrysAlisPro 1.171.39.46 (Rigaku Oxford Diffraction, 2018)
Empirical absorption correction using spherical harmonics,
 implemented in SCALE3 ABSPACK scaling algorithm.
;
_exptl_crystal_colour brown
_exptl_crystal_density_diffrn 1.906
_exptl_crystal_description BLOCK
_exptl_crystal_F_000 604
_exptl_crystal_size_max 0.22
_exptl_crystal_size_mid 0.18
_exptl_crystal_size_min 0.15
_refine_diff_density_max 1.037
_refine_diff_density_min -0.700
_refine_diff_density_rms 0.110
_refine_ls_extinction_method none
_refine_ls_goodness_of_fit_ref 0.993
_refine_ls_hydrogen_treatment constr
_refine_ls_matrix_type full
_refine_ls_number_parameters 263
_refine_ls_number_reflns 3810
_refine_ls_number_restraints 14
_refine_ls_restrained_S_all 0.998
_refine_ls_R_factor_all 0.0750
_refine_ls_R_factor_gt 0.0508
_refine_ls_shift/su_max 0.001
_refine_ls_shift/su_mean 0.000
_refine_ls_structure_factor_coef Fsqd
_refine_ls_weighting_details 'w=1/[\s^2^(Fo^2^)+(0.0139P)^2^+5.7407P] where P=(Fo^2^+2Fc^2^)/3'
_refine_ls_weighting_scheme calc
_refine_ls_wR_factor_gt 0.0924
_refine_ls_wR_factor_ref 0.1054
_reflns_Friedel_coverage 0.000
_reflns_number_gt 2845
_reflns_number_total 3810
_reflns_threshold_expression 'I > 2\s(I)'
_cod_data_source_file d2dt01929a2.cif
_cod_data_source_block 60
_cod_original_cell_volume 1070.57(15)
_cod_database_code 7710713
_shelx_space_group_comment
;
The symmetry employed for this shelxl refinement is uniquely defined
by the following loop, which should always be used as a source of
symmetry information in preference to the above space-group names.
They are only intended as comments.
;
_shelxl_version_number 2014-3

loop_
_space_group_symop_operation_xyz
'x, y, z'
'-x, -y, -z'

loop_
_atom_site_label
_atom_site_type_symbol
_atom_site_fract_x
_atom_site_fract_y
_atom_site_fract_z
_atom_site_U_iso_or_equiv
_atom_site_adp_type
_atom_site_occupancy
_atom_site_site_symmetry_order
_atom_site_calc_flag
_atom_site_refinement_flags_posn
_atom_site_refinement_flags_adp
_atom_site_refinement_flags_occupancy
_atom_site_disorder_assembly
_atom_site_disorder_group
Rh1 Rh 0.73482(7) 0.59432(6) 0.78025(4) 0.03530(16) Uani 1 1 d . . . . .
Br1 Br 0.69949(16) 1.01747(11) 1.45811(7) 0.0862(4) Uani 1 1 d . . . . .
Cl1 Cl 0.4580(2) 0.6156(2) 0.80300(15) 0.0540(5) Uani 1 1 d . . . . .
Cl2 Cl 0.5947(3) 0.4207(2) 0.63258(17) 0.0735(6) Uani 1 1 d . . . . .
Cl3 Cl 1.0158(2) 0.5806(2) 0.76268(13) 0.0481(5) Uani 1 1 d . . . . .
O1 O 0.7261(5) 0.7362(4) 0.6874(3) 0.0314(10) Uani 1 1 d . U . . .
H1 H 0.8299 0.7281 0.6941 0.047 Uiso 1 1 d R U . . .
O3 O 0.8375(6) 0.8931(5) 1.0485(3) 0.0470(12) Uani 1 1 d . . . . .
N1 N 0.7389(8) 0.4121(6) 1.0114(4) 0.0472(15) Uani 1 1 d . . . . .
H1A H 0.7335 0.4163 1.0725 0.057 Uiso 1 1 calc R U . . .
N2 N 0.7535(7) 0.4762(5) 0.8733(4) 0.0365(13) Uani 1 1 d . . . . .
O4 O 0.8494(6) 0.7597(5) 0.9065(3) 0.0457(12) Uani 1 1 d . . . . .
C1 C 0.7520(9) 0.3381(7) 0.8532(5) 0.0413(16) Uani 1 1 d . . . . .
C2 C 0.7684(10) 0.2474(8) 0.7683(6) 0.054(2) Uani 1 1 d . . . . .
H2 H 0.7847 0.2737 0.7115 0.065 Uiso 1 1 calc R U . . .
C3 C 0.7592(11) 0.1169(8) 0.7729(7) 0.066(2) Uani 1 1 d . . . . .
H3A H 0.7694 0.0536 0.7174 0.079 Uiso 1 1 calc R U . . .
C4 C 0.7353(13) 0.0757(9) 0.8571(7) 0.075(3) Uani 1 1 d . . . . .
H4 H 0.7259 -0.0144 0.8555 0.089 Uiso 1 1 calc R U . . .
C5 C 0.7253(11) 0.1648(8) 0.9419(6) 0.062(2) Uani 1 1 d . . . . .
H5 H 0.7104 0.1379 0.9986 0.074 Uiso 1 1 calc R U . . .
C6 C 0.7386(9) 0.2986(8) 0.9394(5) 0.0481(18) Uani 1 1 d . . . . .
C7 C 0.7490(9) 0.5155(7) 0.9700(5) 0.0372(15) Uani 1 1 d . . . . .
C8 C 0.7576(8) 0.6524(7) 1.0276(5) 0.0371(15) Uani 1 1 d . . . . .
C9 C 0.8151(8) 0.7669(7) 0.9898(5) 0.0362(15) Uani 1 1 d . . . . .
C10 C 0.7237(9) 0.6791(7) 1.1201(5) 0.0425(17) Uani 1 1 d . . . . .
H10 H 0.6855 0.6073 1.1447 0.051 Uiso 1 1 calc R U . . .
C11 C 0.7450(8) 0.8127(7) 1.1797(5) 0.0413(17) Uani 1 1 d . . . . .
C12 C 0.8064(9) 0.9193(7) 1.1436(5) 0.0441(17) Uani 1 1 d . . . . .
C13 C 0.8364(11) 1.0513(8) 1.1971(6) 0.055(2) Uani 1 1 d . . . . .
H13 H 0.8777 1.1204 1.1707 0.066 Uiso 1 1 calc R U . . .
C14 C 0.8046(11) 1.0805(8) 1.2908(6) 0.062(2) Uani 1 1 d . . . . .
H14 H 0.8231 1.1699 1.3282 0.074 Uiso 1 1 calc R U . . .
C15 C 0.7447(10) 0.9761(9) 1.3292(5) 0.054(2) Uani 1 1 d . . . . .
C16 C 0.7123(10) 0.8437(8) 1.2756(5) 0.0516(19) Uani 1 1 d . . . . .
H16 H 0.6693 0.7751 1.3019 0.062 Uiso 1 1 calc R U . . .
O2 O 0.8147(16) 0.6478(12) 0.5125(8) 0.204(5) Uani 1 1 d D . . . .
H2B H 0.7619 0.5931 0.5388 0.305 Uiso 1 1 d R U . . .
C17 C 0.5749(12) 0.7542(10) 0.6401(7) 0.080(3) Uani 1 1 d . U . . .
H17A H 0.5970 0.8194 0.6036 0.120 Uiso 1 1 calc R U . . .
H17B H 0.5012 0.6700 0.5927 0.120 Uiso 1 1 calc R U . . .
H17C H 0.5146 0.7867 0.6889 0.120 Uiso 1 1 calc R U . . .
C18 C 0.9129(18) 0.6456(17) 0.4548(10) 0.177(7) Uani 1 1 d D . . . .
H18A H 0.9642 0.7364 0.4560 0.266 Uiso 1 1 calc R U . . .
H18B H 0.8430 0.5945 0.3864 0.266 Uiso 1 1 calc R U . . .
H18C H 1.0069 0.6040 0.4777 0.266 Uiso 1 1 calc R U . . .

loop_
_atom_site_aniso_label
_atom_site_aniso_U_11
_atom_site_aniso_U_22
_atom_site_aniso_U_33
_atom_site_aniso_U_23
_atom_site_aniso_U_13
_atom_site_aniso_U_12
Rh1 0.0311(3) 0.0434(3) 0.0294(3) 0.0120(2) 0.0079(2) 0.0038(2)
Br1 0.1248(9) 0.0847(7) 0.0578(6) 0.0111(5) 0.0562(6) 0.0211(7)
Cl1 0.0359(9) 0.0767(14) 0.0638(12) 0.0378(11) 0.0208(9) 0.0183(9)
Cl2 0.0708(14) 0.0670(14) 0.0616(14) 0.0138(12) -0.0038(11) 0.0025(12)
Cl3 0.0354(9) 0.0682(13) 0.0427(10) 0.0157(9) 0.0153(8) 0.0132(9)
O1 0.032(2) 0.043(3) 0.0115(18) 0.0062(18) 0.0076(16) -0.0079(19)
O3 0.065(3) 0.036(3) 0.036(3) 0.006(2) 0.021(2) 0.000(2)
N1 0.067(4) 0.043(4) 0.032(3) 0.015(3) 0.013(3) 0.012(3)
N2 0.035(3) 0.039(3) 0.031(3) 0.007(3) 0.005(2) 0.007(3)
O4 0.053(3) 0.046(3) 0.035(3) 0.008(2) 0.018(2) 0.002(2)
C1 0.038(4) 0.045(4) 0.036(4) 0.011(3) 0.003(3) 0.010(3)
C2 0.062(5) 0.055(5) 0.042(4) 0.014(4) 0.007(4) 0.017(4)
C3 0.080(6) 0.052(5) 0.064(6) 0.010(5) 0.013(5) 0.029(5)
C4 0.103(7) 0.044(5) 0.068(6) 0.018(5) 0.005(6) 0.022(5)
C5 0.089(6) 0.046(5) 0.049(5) 0.024(4) 0.006(4) 0.016(5)
C6 0.046(4) 0.048(5) 0.043(4) 0.015(4) -0.001(3) 0.010(4)
C7 0.041(4) 0.034(4) 0.036(4) 0.013(3) 0.009(3) 0.007(3)
C8 0.035(4) 0.042(4) 0.034(4) 0.014(3) 0.011(3) 0.002(3)
C9 0.030(3) 0.045(4) 0.027(3) 0.006(3) 0.005(3) 0.007(3)
C10 0.045(4) 0.046(4) 0.041(4) 0.017(3) 0.018(3) 0.007(3)
C11 0.034(4) 0.051(4) 0.036(4) 0.010(3) 0.013(3) 0.005(3)
C12 0.046(4) 0.048(4) 0.037(4) 0.012(3) 0.018(3) 0.000(3)
C13 0.073(5) 0.046(5) 0.048(5) 0.013(4) 0.027(4) 0.004(4)
C14 0.079(6) 0.051(5) 0.050(5) 0.001(4) 0.029(5) 0.009(4)
C15 0.055(5) 0.068(6) 0.038(4) 0.009(4) 0.022(4) 0.007(4)
C16 0.059(5) 0.055(5) 0.044(4) 0.012(4) 0.026(4) 0.011(4)
O2 0.219(12) 0.231(13) 0.156(10) 0.030(9) 0.113(9) 0.002(10)
C17 0.071(4) 0.093(6) 0.077(6) 0.037(5) 0.002(4) 0.034(5)
C18 0.160(14) 0.27(2) 0.129(12) 0.029(13) 0.107(11) 0.076(14)

loop_
_atom_type_symbol
_atom_type_description
_atom_type_scat_dispersion_real
_atom_type_scat_dispersion_imag
_atom_type_scat_source
C C 0.0033 0.0016 'International Tables Vol C Tables 4.2.6.8 and 6.1.1.4'
H H 0.0000 0.0000 'International Tables Vol C Tables 4.2.6.8 and 6.1.1.4'
Br Br -0.2901 2.4595 'International Tables Vol C Tables 4.2.6.8 and 6.1.1.4'
Cl Cl 0.1484 0.1585 'International Tables Vol C Tables 4.2.6.8 and 6.1.1.4'
N N 0.0061 0.0033 'International Tables Vol C Tables 4.2.6.8 and 6.1.1.4'
O O 0.0106 0.0060 'International Tables Vol C Tables 4.2.6.8 and 6.1.1.4'
Rh Rh -1.1178 0.9187 'International Tables Vol C Tables 4.2.6.8 and 6.1.1.4'

loop_
_geom_angle_atom_site_label_1
_geom_angle_atom_site_label_2
_geom_angle_atom_site_label_3
_geom_angle
_geom_angle_site_symmetry_1
_geom_angle_site_symmetry_3
_geom_angle_publ_flag
N2 Rh1 O4 88.5(2) . . ?
N2 Rh1 O1 175.93(19) . . ?
O4 Rh1 O1 87.44(16) . . ?
N2 Rh1 Cl2 95.64(16) . . ?
O4 Rh1 Cl2 175.23(15) . . ?
O1 Rh1 Cl2 88.40(11) . . ?
N2 Rh1 Cl3 90.05(15) . . ?
O4 Rh1 Cl3 90.81(14) . . ?
O1 Rh1 Cl3 89.31(12) . . ?
Cl2 Rh1 Cl3 91.46(8) . . ?
N2 Rh1 Cl1 90.06(15) . . ?
O4 Rh1 Cl1 87.01(14) . . ?
O1 Rh1 Cl1 90.43(12) . . ?
Cl2 Rh1 Cl1 90.69(8) . . ?
Cl3 Rh1 Cl1 177.82(8) . . ?
C17 O1 Rh1 121.1(5) . . ?
C17 O1 H1 155.1 . . ?
Rh1 O1 H1 79.3 . . ?
C9 O3 C12 122.5(5) . . ?
C7 N1 C6 108.1(6) . . ?
C7 N1 H1A 125.9 . . ?
C6 N1 H1A 125.9 . . ?
C7 N2 C1 105.6(5) . . ?
C7 N2 Rh1 123.3(4) . . ?
C1 N2 Rh1 130.6(4) . . ?
C9 O4 Rh1 122.9(4) . . ?
C6 C1 C2 120.7(7) . . ?
C6 C1 N2 108.1(6) . . ?
C2 C1 N2 131.2(6) . . ?
C3 C2 C1 116.4(7) . . ?
C3 C2 H2 121.8 . . ?
C1 C2 H2 121.8 . . ?
C2 C3 C4 122.7(8) . . ?
C2 C3 H3A 118.7 . . ?
C4 C3 H3A 118.7 . . ?
C5 C4 C3 121.3(8) . . ?
C5 C4 H4 119.3 . . ?
C3 C4 H4 119.3 . . ?
C4 C5 C6 116.7(7) . . ?
C4 C5 H5 121.6 . . ?
C6 C5 H5 121.6 . . ?
N1 C6 C1 106.5(6) . . ?
N1 C6 C5 131.5(7) . . ?
C1 C6 C5 122.0(7) . . ?
N2 C7 N1 111.6(6) . . ?
N2 C7 C8 126.2(6) . . ?
N1 C7 C8 122.2(6) . . ?
C10 C8 C7 121.9(6) . . ?
C10 C8 C9 118.0(6) . . ?
C7 C8 C9 120.0(5) . . ?
O4 C9 O3 115.0(6) . . ?
O4 C9 C8 126.0(6) . . ?
O3 C9 C8 119.0(5) . . ?
C8 C10 C11 121.9(6) . . ?
C8 C10 H10 119.0 . . ?
C11 C10 H10 119.0 . . ?
C12 C11 C16 118.0(7) . . ?
C12 C11 C10 118.6(6) . . ?
C16 C11 C10 123.3(7) . . ?
C13 C12 C11 122.8(6) . . ?
C13 C12 O3 117.4(6) . . ?
C11 C12 O3 119.8(6) . . ?
C12 C13 C14 118.8(7) . . ?
C12 C13 H13 120.6 . . ?
C14 C13 H13 120.6 . . ?
C13 C14 C15 119.8(7) . . ?
C13 C14 H14 120.1 . . ?
C15 C14 H14 120.1 . . ?
C16 C15 C14 121.8(7) . . ?
C16 C15 Br1 118.8(6) . . ?
C14 C15 Br1 119.4(6) . . ?
C15 C16 C11 118.9(7) . . ?
C15 C16 H16 120.6 . . ?
C11 C16 H16 120.6 . . ?
C18 O2 H2B 137.7 . . ?
O1 C17 H17A 109.5 . . ?
O1 C17 H17B 109.5 . . ?
H17A C17 H17B 109.5 . . ?
O1 C17 H17C 109.5 . . ?
H17A C17 H17C 109.5 . . ?
H17B C17 H17C 109.5 . . ?
O2 C18 H18A 109.5 . . ?
O2 C18 H18B 109.5 . . ?
H18A C18 H18B 109.5 . . ?
O2 C18 H18C 109.5 . . ?
H18A C18 H18C 109.5 . . ?
H18B C18 H18C 109.5 . . ?

loop_
_geom_bond_atom_site_label_1
_geom_bond_atom_site_label_2
_geom_bond_distance
_geom_bond_site_symmetry_2
_geom_bond_publ_flag
Rh1 N2 1.999(5) . ?
Rh1 O4 2.055(5) . ?
Rh1 O1 2.195(4) . ?
Rh1 Cl2 2.299(2) . ?
Rh1 Cl3 2.3259(17) . ?
Rh1 Cl1 2.3344(18) . ?
Br1 C15 1.896(7) . ?
O1 C17 1.297(8) . ?
O1 H1 0.8290 . ?
O3 C9 1.343(8) . ?
O3 C12 1.391(7) . ?
N1 C7 1.344(8) . ?
N1 C6 1.373(9) . ?
N1 H1A 0.8600 . ?
N2 C7 1.335(8) . ?
N2 C1 1.408(8) . ?
O4 C9 1.251(7) . ?
C1 C6 1.388(9) . ?
C1 C2 1.393(9) . ?
C2 C3 1.376(10) . ?
C2 H2 0.9300 . ?
C3 C4 1.390(11) . ?
C3 H3A 0.9300 . ?
C4 C5 1.362(11) . ?
C4 H4 0.9300 . ?
C5 C6 1.398(10) . ?
C5 H5 0.9300 . ?
C7 C8 1.458(9) . ?
C8 C10 1.365(8) . ?
C8 C9 1.464(9) . ?
C10 C11 1.415(9) . ?
C10 H10 0.9300 . ?
C11 C12 1.386(9) . ?
C11 C16 1.408(9) . ?
C12 C13 1.362(10) . ?
C13 C14 1.373(9) . ?
C13 H13 0.9300 . ?
C14 C15 1.386(10) . ?
C14 H14 0.9300 . ?
C15 C16 1.363(10) . ?
C16 H16 0.9300 . ?
O2 C18 1.248(8) . ?
O2 H2B 0.8501 . ?
C17 H17A 0.9600 . ?
C17 H17B 0.9600 . ?
C17 H17C 0.9600 . ?
C18 H18A 0.9600 . ?
C18 H18B 0.9600 . ?
C18 H18C 0.9600 . ?

loop_
_geom_hbond_atom_site_label_D
_geom_hbond_atom_site_label_H
_geom_hbond_atom_site_label_A
_geom_hbond_distance_DH
_geom_hbond_distance_HA
_geom_hbond_distance_DA
_geom_hbond_angle_DHA
_geom_hbond_site_symmetry_A
O1 H1 Cl3 0.83 2.52 3.179(5) 137.0 .
N1 H1A Cl1 0.86 2.61 3.379(6) 149.4 2_667
N1 H1A Cl3 0.86 2.66 3.285(6) 130.2 2_767
C2 H2 Cl2 0.93 2.60 3.184(8) 121.5 .
C13 H13 Cl3 0.93 2.96 3.693(8) 137.3 2_777
C17 H17B Cl2 0.96 2.98 3.512(10) 115.9 .
C17 H17B Cl2 0.96 2.95 3.643(10) 129.9 2_666
C17 H17C Cl1 0.96 2.71 3.202(9) 112.2 .
